data_1519235
loop_
_publ_author_name
'Hursthouse, Michael B.'
'Gelbrich, Thomas'
'Costello, J. F.'
'Coles, Simon J.'
'Barucki, H.'

_publ_section_title
;
 bis(2-Hydroxy-2,2-diphenylacetato)-triphenyl-antimony
;
_journal_name_full 'Crystal Structure Report Archive'
_journal_page_first 94
_journal_year 1999
_chemical_formula_sum 'C46 H37 O6 Sb'
_chemical_formula_weight 807.51
_space_group_IT_number 14
_symmetry_cell_setting monoclinic
_symmetry_space_group_name_Hall '-P 2ybc'
_symmetry_space_group_name_H-M 'P 1 21/c 1'
_atom_sites_solution_hydrogens geom
_atom_sites_solution_primary direct
_atom_sites_solution_secondary difmap
_cell_angle_alpha 90.00
_cell_angle_beta 103.87(3)
_cell_angle_gamma 90.00
_cell_formula_units_Z 4
_cell_length_a 10.082(2)
_cell_length_b 20.406(4)
_cell_length_c 18.756(4)
_cell_measurement_reflns_used 51055
_cell_measurement_temperature 293(2)
_cell_measurement_theta_max 26.37
_cell_measurement_theta_min 2.00
_cell_volume 3746.2(14)
_computing_cell_refinement 'DENZO (Otwinowski & Minor & COLLECT (Hooft, 1998)'
_computing_data_collection 'COLLECT (Hooft, 1998)'
_computing_data_reduction 'DENZO (Otwinowski & Minor & COLLECT (Hooft, 1998)'
_computing_structure_refinement 'SHELXL-97 (Sheldrick, 1997)'
_computing_structure_solution 'SHELXS-97 (Sheldrick, 1990)'
_diffrn_ambient_temperature 293(2)
_diffrn_detector_area_resol_mean 9.091
_diffrn_measured_fraction_theta_full 0.970
_diffrn_measured_fraction_theta_max 0.970
_diffrn_measurement_device_type 'Bruker-Nonius KappaCCD'
_diffrn_measurement_method '\F & \w scans'
_diffrn_radiation_monochromator graphite
_diffrn_radiation_source 'Bruker-Nonius FR591 rotating anode'
_diffrn_radiation_type MoK\a
_diffrn_radiation_wavelength 0.71073
_diffrn_reflns_av_R_equivalents 0.0986
_diffrn_reflns_av_sigmaI/netI 0.0501
_diffrn_reflns_limit_h_max 12
_diffrn_reflns_limit_h_min -12
_diffrn_reflns_limit_k_max 25
_diffrn_reflns_limit_k_min -25
_diffrn_reflns_limit_l_max 23
_diffrn_reflns_limit_l_min -23
_diffrn_reflns_number 51055
_diffrn_reflns_theta_full 26.37
_diffrn_reflns_theta_max 26.37
_diffrn_reflns_theta_min 2.00
_exptl_absorpt_coefficient_mu 0.787
_exptl_absorpt_correction_type multi-scan
_exptl_crystal_density_diffrn 1.432
_exptl_crystal_density_method 'not measured'
_exptl_crystal_description 'chunky needle'
_exptl_crystal_F_000 1648
_exptl_crystal_size_max 0.35
_exptl_crystal_size_mid 0.15
_exptl_crystal_size_min 0.15
_refine_diff_density_max 0.840
_refine_diff_density_min -1.190
_refine_diff_density_rms 0.092
_refine_ls_extinction_method none
_refine_ls_goodness_of_fit_ref 0.796
_refine_ls_hydrogen_treatment constr
_refine_ls_matrix_type full
_refine_ls_number_parameters 478
_refine_ls_number_reflns 7657
_refine_ls_number_restraints 0
_refine_ls_restrained_S_all 0.796
_refine_ls_R_factor_all 0.0474
_refine_ls_R_factor_gt 0.0348
_refine_ls_shift/su_max 0.001
_refine_ls_shift/su_mean 0.000
_refine_ls_structure_factor_coef Fsqd
_refine_ls_weighting_scheme 'calc w=1/[\s^2^(Fo^2^)+(0.1000P)^2^+0.0000P] where P=(Fo^2^+2Fc^2^)/3'
_refine_ls_wR_factor_gt 0.0959
_refine_ls_wR_factor_ref 0.1072
_reflns_number_gt 6257
_reflns_number_total 7657
_reflns_threshold_expression >2sigma(I)
_cod_data_source_file eCrystal-94.cif
_cod_data_source_block 99src141
_cod_depositor_comments
;
Citation :
Hursthouse, Michael B. and Gelbrich, Thomas and Costello, J. F. and 
Coles, Simon J. and Barucki, H. (1999) 
University of Southampton, Crystal Structure Report Archive. 
(doi:10.5258/ecrystals/94)

More at:
http://ecrystals.chem.soton.ac.uk/94/

The following automatic conversions were performed:

'_symmetry_cell_setting' value 'Monoclinic' changed to 'monoclinic'
according to the built-in table from CIF Core dictionary named
'cif_core.dic' version 2.4.1 from 2010-06-29.

Automatic conversion script
Id: cif_fix_values 3105 2015-03-04 15:46:00Z robertas 
;
_cod_original_cell_volume 3746.2(13)
_cod_original_sg_symbol_H-M P2(1)/c
_cod_database_code 1519235

loop_
_symmetry_equiv_pos_as_xyz
'x, y, z'
'-x, y+1/2, -z+1/2'
'-x, -y, -z'
'x, -y-1/2, z-1/2'

loop_
_atom_site_label
_atom_site_type_symbol
_atom_site_fract_x
_atom_site_fract_y
_atom_site_fract_z
_atom_site_U_iso_or_equiv
_atom_site_adp_type
_atom_site_occupancy
_atom_site_calc_flag
_atom_site_refinement_flags
_atom_site_disorder_assembly
_atom_site_disorder_group
Sb1 Sb 0.149259(14) 0.355445(8) 0.100394(8) 0.01422(8) Uani 1 d . . .
O1 O 0.05547(17) 0.26874(8) 0.04608(9) 0.0190(4) Uani 1 d . . .
O2 O -0.06899(18) 0.33721(9) -0.03593(10) 0.0217(4) Uani 1 d . . .
O3 O -0.17296(18) 0.24185(10) -0.12846(10) 0.0248(4) Uani 1 d . . .
H3 H -0.2261 0.2722 -0.1281 0.037 Uiso 1 calc R . .
O4 O 0.23601(17) 0.43469(8) 0.16708(9) 0.0200(4) Uani 1 d . . .
O5 O 0.12187(18) 0.50225(9) 0.08049(10) 0.0226(4) Uani 1 d . . .
O6 O 0.26448(17) 0.60533(8) 0.15212(10) 0.0201(4) Uani 1 d . . .
H6 H 0.1925 0.6148 0.1230 0.030 Uiso 1 calc R . .
C1 C 0.2393(3) 0.37390(13) 0.01235(14) 0.0195(5) Uani 1 d . . .
C2 C 0.1793(3) 0.41332(13) -0.04695(15) 0.0243(6) Uani 1 d . . .
H2 H 0.1015 0.4376 -0.0465 0.029 Uiso 1 calc R . .
C3 C 0.2373(3) 0.41592(15) -0.10673(16) 0.0333(7) Uani 1 d . . .
H3A H 0.1976 0.4417 -0.1471 0.040 Uiso 1 calc R . .
C4 C 0.3541(4) 0.38030(19) -0.10681(18) 0.0453(9) Uani 1 d . . .
H4 H 0.3924 0.3822 -0.1472 0.054 Uiso 1 calc R . .
C5 C 0.4136(4) 0.34211(19) -0.0472(2) 0.0499(10) Uani 1 d . . .
H5 H 0.4931 0.3189 -0.0470 0.060 Uiso 1 calc R . .
C6 C 0.3559(3) 0.33824(17) 0.01211(18) 0.0356(7) Uani 1 d . . .
H6A H 0.3952 0.3117 0.0519 0.043 Uiso 1 calc R . .
C7 C -0.0379(2) 0.37242(12) 0.12890(14) 0.0178(5) Uani 1 d . . .
C8 C -0.1440(3) 0.40851(14) 0.08610(15) 0.0240(6) Uani 1 d . . .
H8 H -0.1318 0.4319 0.0456 0.029 Uiso 1 calc R . .
C9 C -0.2684(3) 0.40905(14) 0.10488(17) 0.0311(7) Uani 1 d . . .
H9 H -0.3409 0.4326 0.0762 0.037 Uiso 1 calc R . .
C10 C -0.2867(3) 0.37513(16) 0.16569(19) 0.0351(7) Uani 1 d . . .
H10 H -0.3717 0.3751 0.1769 0.042 Uiso 1 calc R . .
C11 C -0.1792(3) 0.34136(16) 0.20966(17) 0.0330(7) Uani 1 d . . .
H11 H -0.1907 0.3198 0.2514 0.040 Uiso 1 calc R . .
C12 C -0.0546(3) 0.33974(14) 0.19151(16) 0.0249(6) Uani 1 d . . .
H12 H 0.0182 0.3169 0.2209 0.030 Uiso 1 calc R . .
C13 C 0.2857(2) 0.29361(13) 0.17322(14) 0.0174(5) Uani 1 d . . .
C14 C 0.2919(3) 0.22717(13) 0.15674(15) 0.0229(6) Uani 1 d . . .
H14 H 0.2288 0.2092 0.1171 0.028 Uiso 1 calc R . .
C15 C 0.3921(3) 0.18796(14) 0.19961(16) 0.0267(6) Uani 1 d . . .
H15 H 0.3959 0.1437 0.1884 0.032 Uiso 1 calc R . .
C16 C 0.4858(3) 0.21353(14) 0.25833(16) 0.0277(6) Uani 1 d . . .
H16 H 0.5529 0.1869 0.2868 0.033 Uiso 1 calc R . .
C17 C 0.4798(3) 0.27913(16) 0.27484(17) 0.0365(7) Uani 1 d . . .
H17 H 0.5433 0.2966 0.3146 0.044 Uiso 1 calc R . .
C18 C 0.3804(3) 0.31931(14) 0.23295(16) 0.0281(6) Uani 1 d . . .
H18 H 0.3771 0.3634 0.2448 0.034 Uiso 1 calc R . .
C19 C -0.0378(2) 0.28152(13) -0.01323(13) 0.0171(5) Uani 1 d . . .
C20 C -0.1125(2) 0.22184(13) -0.05449(14) 0.0188(5) Uani 1 d . . .
C21 C -0.0059(2) 0.16937(13) -0.05835(14) 0.0212(6) Uani 1 d . . .
C22 C 0.0095(3) 0.11370(14) -0.01488(16) 0.0280(6) Uani 1 d . . .
H22 H -0.0484 0.1063 0.0162 0.034 Uiso 1 calc R . .
C23 C 0.1128(3) 0.06870(16) -0.01799(18) 0.0365(7) Uani 1 d . . .
H23 H 0.1229 0.0312 0.0109 0.044 Uiso 1 calc R . .
C24 C 0.1987(3) 0.07932(18) -0.06300(19) 0.0427(9) Uani 1 d . . .
H24 H 0.2665 0.0490 -0.0651 0.051 Uiso 1 calc R . .
C25 C 0.1848(3) 0.13519(18) -0.1053(2) 0.0433(9) Uani 1 d . . .
H25 H 0.2441 0.1430 -0.1355 0.052 Uiso 1 calc R . .
C26 C 0.0825(3) 0.17971(17) -0.10302(16) 0.0340(7) Uani 1 d . . .
H26 H 0.0732 0.2172 -0.1320 0.041 Uiso 1 calc R . .
C27 C -0.2250(2) 0.19941(13) -0.01833(14) 0.0204(5) Uani 1 d . . .
C28 C -0.3159(3) 0.15178(13) -0.05457(17) 0.0263(6) Uani 1 d . . .
H28 H -0.3010 0.1319 -0.0966 0.032 Uiso 1 calc R . .
C29 C -0.4281(3) 0.13382(14) -0.02853(18) 0.0326(7) Uani 1 d . . .
H29 H -0.4882 0.1021 -0.0531 0.039 Uiso 1 calc R . .
C30 C -0.4506(3) 0.16309(16) 0.03399(18) 0.0331(7) Uani 1 d . . .
H30 H -0.5274 0.1519 0.0507 0.040 Uiso 1 calc R . .
C31 C -0.3601(3) 0.20842(16) 0.07130(17) 0.0332(7) Uani 1 d . . .
H31 H -0.3735 0.2268 0.1144 0.040 Uiso 1 calc R . .
C32 C -0.2488(3) 0.22684(14) 0.04497(15) 0.0274(6) Uani 1 d . . .
H32 H -0.1887 0.2583 0.0703 0.033 Uiso 1 calc R . .
C33 C 0.1954(2) 0.49286(12) 0.14135(14) 0.0166(5) Uani 1 d . . .
C34 C 0.2433(2) 0.55042(12) 0.19508(13) 0.0170(5) Uani 1 d . . .
C35 C 0.3795(2) 0.53500(12) 0.24784(14) 0.0169(5) Uani 1 d . . .
C36 C 0.4894(3) 0.51687(14) 0.21866(15) 0.0239(6) Uani 1 d . . .
H36 H 0.4783 0.5155 0.1680 0.029 Uiso 1 calc R . .
C37 C 0.6142(3) 0.50092(14) 0.26437(16) 0.0280(6) Uani 1 d . . .
H37 H 0.6867 0.4890 0.2444 0.034 Uiso 1 calc R . .
C38 C 0.6316(3) 0.50263(14) 0.33982(16) 0.0283(6) Uani 1 d . . .
H38 H 0.7154 0.4913 0.3705 0.034 Uiso 1 calc R . .
C39 C 0.5248(3) 0.52116(14) 0.36939(16) 0.0267(6) Uani 1 d . . .
H39 H 0.5367 0.5227 0.4201 0.032 Uiso 1 calc R . .
C40 C 0.3992(3) 0.53766(13) 0.32346(14) 0.0226(6) Uani 1 d . . .
H40 H 0.3277 0.5506 0.3437 0.027 Uiso 1 calc R . .
C41 C 0.1306(2) 0.56349(12) 0.23537(13) 0.0179(5) Uani 1 d . . .
C42 C 0.0708(2) 0.51232(13) 0.26490(14) 0.0221(6) Uani 1 d . . .
H42 H 0.0952 0.4694 0.2575 0.027 Uiso 1 calc R . .
C43 C -0.0248(3) 0.52442(15) 0.30532(15) 0.0261(6) Uani 1 d . . .
H43 H -0.0633 0.4897 0.3253 0.031 Uiso 1 calc R . .
C44 C -0.0630(3) 0.58766(16) 0.31599(16) 0.0302(7) Uani 1 d . . .
H44 H -0.1280 0.5957 0.3427 0.036 Uiso 1 calc R . .
C45 C -0.0047(4) 0.63894(15) 0.2869(2) 0.0377(8) Uani 1 d . . .
H45 H -0.0302 0.6818 0.2942 0.045 Uiso 1 calc R . .
C46 C 0.0920(3) 0.62714(15) 0.24675(18) 0.0308(7) Uani 1 d . . .
H46 H 0.1311 0.6621 0.2274 0.037 Uiso 1 calc R . .

loop_
_atom_site_aniso_label
_atom_site_aniso_U_11
_atom_site_aniso_U_22
_atom_site_aniso_U_33
_atom_site_aniso_U_23
_atom_site_aniso_U_13
_atom_site_aniso_U_12
Sb1 0.01615(12) 0.01097(12) 0.01360(12) 0.00018(6) -0.00026(8) -0.00049(5)
O1 0.0218(9) 0.0151(9) 0.0172(9) -0.0022(7) -0.0009(7) -0.0019(7)
O2 0.0237(9) 0.0182(10) 0.0209(10) 0.0022(8) 0.0010(8) 0.0005(8)
O3 0.0281(9) 0.0285(11) 0.0124(9) 0.0033(8) -0.0056(7) -0.0001(8)
O4 0.0228(9) 0.0128(9) 0.0219(10) -0.0015(8) 0.0003(7) -0.0021(7)
O5 0.0262(9) 0.0178(10) 0.0205(10) -0.0035(8) -0.0006(8) 0.0015(8)
O6 0.0235(9) 0.0146(9) 0.0204(10) 0.0043(8) 0.0018(7) -0.0030(7)
C1 0.0232(13) 0.0164(13) 0.0191(14) -0.0006(11) 0.0055(10) -0.0009(10)
C2 0.0305(14) 0.0187(14) 0.0222(14) 0.0021(11) 0.0033(11) -0.0016(11)
C3 0.0511(18) 0.0281(17) 0.0225(15) 0.0051(13) 0.0126(13) -0.0023(14)
C4 0.070(3) 0.038(2) 0.040(2) 0.0077(16) 0.037(2) 0.0049(17)
C5 0.056(2) 0.048(2) 0.057(2) 0.0174(19) 0.036(2) 0.0244(18)
C6 0.0374(17) 0.0376(18) 0.0360(19) 0.0150(15) 0.0170(14) 0.0156(15)
C7 0.0207(12) 0.0120(12) 0.0208(14) -0.0038(10) 0.0053(10) -0.0033(10)
C8 0.0246(13) 0.0209(14) 0.0255(15) 0.0005(12) 0.0039(11) 0.0012(11)
C9 0.0261(14) 0.0229(15) 0.0431(18) -0.0039(14) 0.0056(13) 0.0039(12)
C10 0.0298(15) 0.0328(17) 0.048(2) -0.0084(15) 0.0197(14) -0.0041(13)
C11 0.0447(18) 0.0308(16) 0.0279(17) -0.0051(13) 0.0176(14) -0.0078(14)
C12 0.0314(15) 0.0221(14) 0.0208(15) -0.0017(12) 0.0051(12) -0.0022(12)
C13 0.0182(12) 0.0167(13) 0.0166(13) 0.0027(10) 0.0025(10) 0.0014(10)
C14 0.0256(13) 0.0167(14) 0.0218(14) 0.0014(11) -0.0035(11) 0.0000(11)
C15 0.0300(14) 0.0163(14) 0.0331(16) 0.0035(12) 0.0060(12) 0.0036(11)
C16 0.0237(13) 0.0257(15) 0.0302(16) 0.0071(13) -0.0007(12) 0.0067(12)
C17 0.0375(16) 0.0323(18) 0.0274(16) -0.0017(14) -0.0166(13) 0.0048(13)
C18 0.0317(15) 0.0209(15) 0.0256(15) -0.0053(12) -0.0051(12) 0.0022(12)
C19 0.0160(11) 0.0195(14) 0.0154(13) -0.0016(11) 0.0028(10) -0.0015(10)
C20 0.0208(12) 0.0195(14) 0.0121(12) 0.0002(10) -0.0038(10) -0.0024(10)
C21 0.0213(12) 0.0201(14) 0.0190(14) -0.0077(11) -0.0014(10) -0.0036(11)
C22 0.0259(14) 0.0257(16) 0.0304(16) -0.0013(13) 0.0031(12) -0.0007(12)
C23 0.0319(15) 0.0286(17) 0.0449(19) -0.0030(15) 0.0008(14) 0.0049(13)
C24 0.0266(15) 0.045(2) 0.052(2) -0.0230(18) -0.0009(14) 0.0096(14)
C25 0.0320(17) 0.059(3) 0.042(2) -0.0090(17) 0.0156(15) 0.0053(15)
C26 0.0329(15) 0.041(2) 0.0288(16) -0.0019(14) 0.0083(13) -0.0017(14)
C27 0.0185(12) 0.0162(13) 0.0236(14) 0.0018(11) -0.0010(10) 0.0008(10)
C28 0.0278(15) 0.0235(15) 0.0260(16) -0.0038(12) 0.0035(12) -0.0043(11)
C29 0.0278(15) 0.0265(16) 0.0410(19) -0.0022(14) 0.0031(14) -0.0115(12)
C30 0.0276(15) 0.0291(16) 0.045(2) 0.0062(15) 0.0135(14) -0.0054(13)
C31 0.0362(16) 0.0319(18) 0.0343(17) -0.0032(14) 0.0135(13) -0.0047(13)
C32 0.0303(14) 0.0249(16) 0.0272(15) -0.0068(12) 0.0073(12) -0.0098(12)
C33 0.0138(11) 0.0140(13) 0.0221(14) -0.0016(11) 0.0046(10) -0.0014(9)
C34 0.0192(12) 0.0140(13) 0.0167(13) 0.0007(10) 0.0021(10) -0.0034(9)
C35 0.0195(12) 0.0095(12) 0.0197(13) -0.0009(10) 0.0008(10) -0.0026(9)
C36 0.0237(13) 0.0264(16) 0.0206(14) -0.0070(12) 0.0034(11) -0.0028(11)
C37 0.0201(13) 0.0283(16) 0.0347(17) -0.0060(13) 0.0047(12) 0.0004(11)
C38 0.0235(13) 0.0241(15) 0.0311(16) 0.0036(13) -0.0058(12) -0.0002(11)
C39 0.0290(14) 0.0270(16) 0.0208(14) 0.0045(12) -0.0002(11) -0.0020(12)
C40 0.0228(12) 0.0210(14) 0.0231(14) -0.0003(11) 0.0038(11) -0.0028(11)
C41 0.0184(11) 0.0164(13) 0.0163(13) -0.0006(10) -0.0007(10) 0.0002(10)
C42 0.0208(13) 0.0202(14) 0.0244(14) -0.0017(11) 0.0036(11) 0.0004(10)
C43 0.0223(13) 0.0330(17) 0.0229(14) 0.0030(12) 0.0053(11) -0.0039(11)
C44 0.0249(14) 0.0393(18) 0.0281(16) 0.0002(13) 0.0098(12) 0.0064(12)
C45 0.0444(19) 0.0243(17) 0.049(2) -0.0052(14) 0.0199(17) 0.0076(13)
C46 0.0394(17) 0.0173(14) 0.0399(18) -0.0010(13) 0.0175(14) 0.0020(12)

loop_
_atom_type_symbol
_atom_type_description
_atom_type_scat_dispersion_real
_atom_type_scat_dispersion_imag
_atom_type_scat_source
C C 0.0033 0.0016 'International Tables Vol C Tables 4.2.6.8 and 6.1.1.4'
H H 0.0000 0.0000 'International Tables Vol C Tables 4.2.6.8 and 6.1.1.4'
O O 0.0106 0.0060 'International Tables Vol C Tables 4.2.6.8 and 6.1.1.4'
Sb Sb -0.5866 1.5461 'International Tables Vol C Tables 4.2.6.8 and 6.1.1.4'

loop_
_geom_angle_atom_site_label_1
_geom_angle_atom_site_label_2
_geom_angle_atom_site_label_3
_geom_angle
_geom_angle_site_symmetry_1
_geom_angle_site_symmetry_3
C1 Sb1 O4 97.66(9) . .
C1 Sb1 C13 106.19(10) . .
O4 Sb1 C13 87.77(9) . .
C1 Sb1 C7 138.70(10) . .
O4 Sb1 C7 89.58(8) . .
C13 Sb1 C7 114.71(10) . .
C1 Sb1 O1 89.93(9) . .
O4 Sb1 O1 171.98(7) . .
C13 Sb1 O1 87.64(8) . .
C7 Sb1 O1 86.37(8) . .
C19 O1 Sb1 112.77(15) . .
C33 O4 Sb1 115.41(15) . .
C6 C1 C2 120.6(3) . .
C6 C1 Sb1 115.9(2) . .
C2 C1 Sb1 123.15(19) . .
C3 C2 C1 119.0(3) . .
C4 C3 C2 120.3(3) . .
C5 C4 C3 120.1(3) . .
C6 C5 C4 120.2(3) . .
C5 C6 C1 119.8(3) . .
C8 C7 C12 120.6(2) . .
C8 C7 Sb1 123.63(19) . .
C12 C7 Sb1 115.51(19) . .
C9 C8 C7 118.6(3) . .
C8 C9 C10 121.0(3) . .
C11 C10 C9 120.1(3) . .
C10 C11 C12 119.8(3) . .
C11 C12 C7 119.8(3) . .
C18 C13 C14 119.1(2) . .
C18 C13 Sb1 120.80(19) . .
C14 C13 Sb1 119.65(18) . .
C15 C14 C13 119.9(2) . .
C16 C15 C14 120.9(3) . .
C15 C16 C17 119.4(2) . .
C16 C17 C18 120.8(3) . .
C17 C18 C13 119.9(3) . .
O2 C19 O1 123.7(2) . .
O2 C19 C20 120.3(2) . .
O1 C19 C20 116.0(2) . .
O3 C20 C27 109.1(2) . .
O3 C20 C21 107.1(2) . .
C27 C20 C21 114.6(2) . .
O3 C20 C19 107.7(2) . .
C27 C20 C19 109.9(2) . .
C21 C20 C19 108.2(2) . .
C26 C21 C22 119.1(3) . .
C26 C21 C20 119.0(3) . .
C22 C21 C20 121.8(2) . .
C21 C22 C23 119.5(3) . .
C24 C23 C22 120.7(3) . .
C23 C24 C25 119.7(3) . .
C24 C25 C26 120.0(3) . .
C21 C26 C25 121.0(3) . .
C32 C27 C28 118.1(2) . .
C32 C27 C20 124.1(2) . .
C28 C27 C20 117.7(2) . .
C29 C28 C27 120.6(3) . .
C30 C29 C28 120.0(3) . .
C31 C30 C29 120.1(3) . .
C30 C31 C32 120.0(3) . .
C31 C32 C27 121.2(3) . .
O5 C33 O4 123.7(2) . .
O5 C33 C34 121.1(2) . .
O4 C33 C34 115.3(2) . .
O6 C34 C35 107.22(18) . .
O6 C34 C41 111.8(2) . .
C35 C34 C41 112.1(2) . .
O6 C34 C33 107.12(19) . .
C35 C34 C33 111.0(2) . .
C41 C34 C33 107.49(19) . .
C40 C35 C36 118.6(2) . .
C40 C35 C34 122.9(2) . .
C36 C35 C34 118.5(2) . .
C37 C36 C35 120.6(3) . .
C36 C37 C38 120.2(3) . .
C39 C38 C37 119.9(2) . .
C38 C39 C40 120.1(3) . .
C35 C40 C39 120.6(2) . .
C42 C41 C46 118.6(2) . .
C42 C41 C34 120.8(2) . .
C46 C41 C34 120.5(2) . .
C43 C42 C41 120.8(3) . .
C44 C43 C42 120.2(3) . .
C43 C44 C45 119.7(3) . .
C44 C45 C46 120.4(3) . .
C41 C46 C45 120.4(3) . .

loop_
_geom_bond_atom_site_label_1
_geom_bond_atom_site_label_2
_geom_bond_distance
_geom_bond_site_symmetry_2
Sb1 C1 2.100(3) .
Sb1 O4 2.1024(17) .
Sb1 C13 2.109(2) .
Sb1 C7 2.109(2) .
Sb1 O1 2.1449(17) .
O1 C19 1.299(3) .
O2 C19 1.228(3) .
O3 C20 1.434(3) .
O4 C33 1.310(3) .
O5 C33 1.218(3) .
O6 C34 1.426(3) .
C1 C6 1.384(4) .
C1 C2 1.388(4) .
C2 C3 1.384(4) .
C3 C4 1.384(5) .
C4 C5 1.377(5) .
C5 C6 1.376(5) .
C7 C8 1.386(4) .
C7 C12 1.395(4) .
C8 C9 1.382(4) .
C9 C10 1.384(4) .
C10 C11 1.379(5) .
C11 C12 1.379(4) .
C13 C18 1.389(4) .
C13 C14 1.395(4) .
C14 C15 1.385(4) .
C15 C16 1.371(4) .
C16 C17 1.379(4) .
C17 C18 1.384(4) .
C19 C20 1.540(4) .
C20 C27 1.525(4) .
C20 C21 1.531(4) .
C21 C26 1.378(4) .
C21 C22 1.385(4) .
C22 C23 1.400(4) .
C23 C24 1.364(5) .
C24 C25 1.377(5) .
C25 C26 1.383(5) .
C27 C32 1.385(4) .
C27 C28 1.396(4) .
C28 C29 1.384(4) .
C29 C30 1.382(4) .
C30 C31 1.368(4) .
C31 C32 1.382(4) .
C33 C34 1.548(3) .
C34 C35 1.521(3) .
C34 C41 1.532(3) .
C35 C40 1.385(4) .
C35 C36 1.398(4) .
C36 C37 1.381(4) .
C37 C38 1.384(4) .
C38 C39 1.377(4) .
C39 C40 1.392(4) .
C41 C42 1.386(4) .
C41 C46 1.387(4) .
C42 C43 1.384(4) .
C43 C44 1.375(4) .
C44 C45 1.376(4) .
C45 C46 1.388(4) .
